data_7702708
loop_
_publ_author_name
'Defazio, Sandra'
'Cini, Renzo'

_publ_section_title
;
 Synthesis, X-ray structure and molecular modelling analysis of
 cobalt(ii), nickel(ii), zinc(ii) and cadmium(ii) complexes of the widely
 used anti-inflammatory drug meloxicam
;
_journal_issue 9
_journal_name_full 'Journal of the Chemical Society, Dalton Transactions'
_journal_page_first 1888
_journal_paper_doi 10.1039/b107594m
_journal_year 2002
_chemical_formula_moiety 'C32 H36 Co N6 O10 S6'
_chemical_formula_sum 'C32 H36 Co N6 O10 S6'
_chemical_formula_weight 915.96
_chemical_name_systematic
; 
trans-bis(O15,N1'-(4-Hydroxy-2-methyl-1,3-thiazol-2-yl)-2H-
1,2-benzothiazine-3-carbox-amide 1,1-Dioxide)trans-
bis(O-dimethylsolfoxide)cobalt(II)
;
_space_group_IT_number 2
_space_group_name_Hall '-P 1'
_space_group_name_H-M_alt 'P -1'
_symmetry_cell_setting triclin
_symmetry_space_group_name_H-M 'P -1'
_atom_sites_solution_hydrogens geom
_atom_sites_solution_primary direct
_atom_sites_solution_secondary difmap
_audit_creation_method SHELXL-97
_cell_angle_alpha 79.12(1)
_cell_angle_beta 85.74(1)
_cell_angle_gamma 81.87(1)
_cell_formula_units_Z 1
_cell_length_a 7.844(1)
_cell_length_b 9.153(3)
_cell_length_c 13.914(1)
_cell_measurement_reflns_used 36
_cell_measurement_temperature 293(2)
_cell_measurement_theta_max 29.567
_cell_measurement_theta_min 12
_cell_volume 970.0(4)
_computing_cell_refinement Xscans,Siemens
_computing_data_collection Xscans,Siemens
_computing_data_reduction Xscans,Siemens
_computing_molecular_graphics 'ORTEP-3 (Johson&Burnett; L.J.Farrugia, Glasgow, 1998)'
_computing_publication_material 'CIFTAB (Sheldrick, 1997)'
_computing_structure_refinement 'SHELXL-97 (Sheldrick, 1997)'
_computing_structure_solution 'SHELXS-97 (Sheldrick, 1990)'
_diffrn_ambient_temperature 293(2)
_diffrn_measured_fraction_theta_full 0.998
_diffrn_measured_fraction_theta_max 0.998
_diffrn_measurement_device_type 'Siemens P4'
_diffrn_measurement_method Omega
_diffrn_radiation_monochromator graphite
_diffrn_radiation_source 'fine-focus sealed tube'
_diffrn_radiation_type MoK\a
_diffrn_radiation_wavelength 0.71073
_diffrn_reflns_av_R_equivalents 0.0274
_diffrn_reflns_av_sigmaI/netI 0.0621
_diffrn_reflns_limit_h_max 9
_diffrn_reflns_limit_h_min -1
_diffrn_reflns_limit_k_max 10
_diffrn_reflns_limit_k_min -10
_diffrn_reflns_limit_l_max 16
_diffrn_reflns_limit_l_min -16
_diffrn_reflns_number 4223
_diffrn_reflns_theta_full 24.99
_diffrn_reflns_theta_max 24.99
_diffrn_reflns_theta_min 2.29
_diffrn_standards_decay_% 0
_diffrn_standards_interval_count 97
_diffrn_standards_number 3
_exptl_absorpt_coefficient_mu 0.828
_exptl_absorpt_correction_type psi-scan
_exptl_crystal_colour orange
_exptl_crystal_density_diffrn 1.568
_exptl_crystal_density_method 'not measured'
_exptl_crystal_description parallelepiped
_exptl_crystal_F_000 473
_exptl_crystal_size_max 0.35
_exptl_crystal_size_mid 0.25
_exptl_crystal_size_min 0.20
_refine_diff_density_max 0.462
_refine_diff_density_min -0.334
_refine_diff_density_rms 0.069
_refine_ls_extinction_method none
_refine_ls_goodness_of_fit_ref 1.015
_refine_ls_hydrogen_treatment mixed
_refine_ls_matrix_type full
_refine_ls_number_parameters 250
_refine_ls_number_reflns 3413
_refine_ls_number_restraints 0
_refine_ls_restrained_S_all 1.015
_refine_ls_R_factor_all 0.0832
_refine_ls_R_factor_gt 0.0499
_refine_ls_shift/su_max 0.000
_refine_ls_shift/su_mean 0.000
_refine_ls_structure_factor_coef Fsqd
_refine_ls_weighting_details 'w=1/[\s^2^(Fo^2^)+(0.0527P)^2^+0.4360P] where P=(Fo^2^+2Fc^2^)/3'
_refine_ls_weighting_scheme calc
_refine_ls_wR_factor_gt 0.1050
_refine_ls_wR_factor_ref 0.1192
_reflns_number_gt 2412
_reflns_number_total 3413
_reflns_threshold_expression >2sigma(I)
_cod_data_source_file b107594m.txt
_cod_data_source_block vco2
_cod_depositor_comments
;
The following automatic conversions were performed:

data item '_refine_ls_weighting_scheme' value 'calc
w=1/[\s^2^(Fo^2^)+(0.0527P)^2^+0.4360P] where P=(Fo^2^+2Fc^2^)/3' was
changed to 'calc'. A new data item '_refine_ls_weighting_details' was
created with the value set to
'w=1/[\s^2^(Fo^2^)+(0.0527P)^2^+0.4360P] where P=(Fo^2^+2Fc^2^)/3'.

Automatic conversion script
Id: cif_fix_values 6909 2019-04-08 15:41:33Z antanas 
;
_cod_original_cell_volume 970.0(3)
_cod_original_sg_symbol_H-M P-1
_cod_database_code 7702708

loop_
_symmetry_equiv_pos_as_xyz
'x, y, z'
'-x, -y, -z'

loop_
_atom_site_label
_atom_site_type_symbol
_atom_site_fract_x
_atom_site_fract_y
_atom_site_fract_z
_atom_site_U_iso_or_equiv
_atom_site_adp_type
_atom_site_occupancy
_atom_site_calc_flag
_atom_site_refinement_flags
Co Co 0.0000 0.0000 0.0000 0.0280(2) Uani 1 d S
S1D S 0.32241(15) 0.16751(13) -0.10705(9) 0.0439(3) Uani 1 d .
O15 O 0.0837(4) -0.1704(3) 0.11477(18) 0.0317(6) Uani 1 d .
N1' N 0.0708(5) -0.1552(4) -0.0929(2) 0.0326(8) Uani 1 d .
N16 N 0.1395(5) -0.3693(4) 0.0327(2) 0.0387(9) Uani 1 d .
H16 H 0.1536 -0.4657 0.0414 0.046 Uiso 1 calc R
O1D O 0.2554(4) 0.0581(3) -0.0211(2) 0.0420(7) Uani 1 d .
C14 C 0.1270(5) -0.3071(4) 0.1154(3) 0.0290(9) Uani 1 d .
C3 C 0.1715(5) -0.4123(4) 0.2035(3) 0.0309(9) Uani 1 d .
S3' S 0.21569(17) -0.38969(13) -0.15564(8) 0.0448(3) Uani 1 d .
S1 S 0.31310(17) -0.41158(13) 0.36437(8) 0.0444(3) Uani 1 d .
O1 O 0.4728(4) -0.3835(4) 0.3118(2) 0.0573(9) Uani 1 d .
O17 O 0.2416(4) -0.6275(3) 0.1314(2) 0.0475(8) Uani 1 d .
N2 N 0.1560(5) -0.3479(4) 0.2908(2) 0.0367(9) Uani 1 d .
C5' C 0.0883(6) -0.1190(5) -0.1940(3) 0.0360(10) Uani 1 d .
H5' H 0.0515 -0.0233 -0.2277 0.043 Uiso 1 calc R
O2 O 0.2716(5) -0.3567(4) 0.4535(2) 0.0673(11) Uani 1 d .
C2' C 0.1319(5) -0.2950(4) -0.0624(3) 0.0319(9) Uani 1 d .
C4' C 0.1611(6) -0.2289(5) -0.2407(3) 0.0385(10) Uani 1 d .
C4 C 0.2260(6) -0.5646(5) 0.2056(3) 0.0355(10) Uani 1 d .
C10 C 0.2682(5) -0.6620(5) 0.3030(3) 0.0360(10) Uani 1 d .
C8 C 0.3347(6) -0.6962(5) 0.4744(3) 0.0450(12) Uani 1 d .
H8 H 0.3569 -0.6556 0.5280 0.054 Uiso 1 calc R
C13 C -0.0182(7) -0.3288(6) 0.3376(4) 0.0590(14) Uani 1 d .
H13A H -0.0136 -0.2906 0.3969 0.071 Uiso 1 calc R
H13B H -0.0616 -0.4239 0.3526 0.071 Uiso 1 calc R
H13C H -0.0931 -0.2594 0.2938 0.071 Uiso 1 calc R
C1D C 0.4683(6) 0.2583(5) -0.0555(4) 0.0491(12) Uani 1 d .
H1D1 H 0.4058 0.3207 -0.0129 0.059 Uiso 1 calc R
H1D2 H 0.5289 0.3191 -0.1069 0.059 Uiso 1 calc R
H1D3 H 0.5494 0.1844 -0.0186 0.059 Uiso 1 calc R
C9 C 0.3050(6) -0.6049(5) 0.3835(3) 0.0386(10) Uani 1 d .
C5 C 0.2689(6) -0.8166(5) 0.3147(3) 0.0472(12) Uani 1 d .
H5 H 0.2489 -0.8587 0.2614 0.057 Uiso 1 calc R
C6' C 0.1956(7) -0.2266(6) -0.3485(3) 0.0581(14) Uani 1 d .
H6'1 H 0.2482 -0.3240 -0.3589 0.070 Uiso 1 calc R
H6'2 H 0.2717 -0.1537 -0.3744 0.070 Uiso 1 calc R
H6'3 H 0.0889 -0.2006 -0.3811 0.070 Uiso 1 calc R
C6 C 0.2986(7) -0.9077(6) 0.4038(4) 0.0577(14) Uani 1 d .
H6 H 0.2973 -1.0106 0.4107 0.069 Uiso 1 calc R
C2D C 0.4770(7) 0.0553(6) -0.1728(4) 0.0652(16) Uani 1 d .
H2D1 H 0.4180 0.0006 -0.2094 0.078 Uiso 1 calc R
H2D2 H 0.5492 -0.0138 -0.1274 0.078 Uiso 1 calc R
H2D3 H 0.5467 0.1191 -0.2170 0.078 Uiso 1 calc R
C7 C 0.3304(7) -0.8471(6) 0.4830(4) 0.0573(14) Uani 1 d .
H7 H 0.3493 -0.9096 0.5432 0.069 Uiso 1 calc R

loop_
_atom_site_aniso_label
_atom_site_aniso_U_11
_atom_site_aniso_U_22
_atom_site_aniso_U_33
_atom_site_aniso_U_23
_atom_site_aniso_U_13
_atom_site_aniso_U_12
Co 0.0283(5) 0.0271(4) 0.0284(4) -0.0058(3) -0.0008(3) -0.0021(3)
S1D 0.0345(7) 0.0426(6) 0.0514(7) 0.0017(5) -0.0027(5) -0.0075(5)
O15 0.0358(17) 0.0305(15) 0.0283(15) -0.0066(12) -0.0027(13) -0.0002(13)
N1' 0.040(2) 0.0296(18) 0.0281(18) -0.0041(14) -0.0009(16) -0.0056(16)
N16 0.055(3) 0.0309(19) 0.0296(19) -0.0062(15) -0.0061(17) -0.0012(18)
O1D 0.0299(17) 0.0440(17) 0.0493(18) 0.0028(14) 0.0021(14) -0.0119(14)
C14 0.023(2) 0.033(2) 0.032(2) -0.0084(17) -0.0002(17) -0.0028(18)
C3 0.034(2) 0.032(2) 0.026(2) -0.0048(17) 0.0002(18) -0.0033(19)
S3' 0.0598(8) 0.0401(6) 0.0331(6) -0.0125(5) -0.0011(6) 0.0057(6)
S1 0.0566(8) 0.0483(7) 0.0301(6) -0.0064(5) -0.0076(5) -0.0109(6)
O1 0.053(2) 0.071(2) 0.051(2) 0.0019(17) -0.0092(17) -0.0289(19)
O17 0.068(2) 0.0345(16) 0.0378(17) -0.0108(13) -0.0041(16) 0.0061(16)
N2 0.048(2) 0.0334(19) 0.0274(18) -0.0066(14) 0.0001(17) -0.0009(17)
C5' 0.043(3) 0.035(2) 0.029(2) -0.0046(18) -0.004(2) -0.003(2)
O2 0.102(3) 0.067(2) 0.0370(19) -0.0186(17) -0.013(2) -0.005(2)
C2' 0.033(2) 0.035(2) 0.029(2) -0.0113(18) -0.0024(18) -0.0032(19)
C4' 0.043(3) 0.046(3) 0.028(2) -0.0090(19) -0.001(2) -0.007(2)
C4 0.039(3) 0.035(2) 0.031(2) -0.0064(18) -0.001(2) 0.000(2)
C10 0.030(2) 0.034(2) 0.039(2) -0.0013(19) 0.001(2) 0.0040(19)
C8 0.039(3) 0.059(3) 0.031(2) 0.002(2) -0.003(2) 0.002(2)
C13 0.060(4) 0.067(3) 0.044(3) -0.009(2) 0.010(3) 0.006(3)
C1D 0.039(3) 0.044(3) 0.062(3) -0.005(2) 0.009(2) -0.010(2)
C9 0.031(2) 0.043(3) 0.038(2) -0.002(2) -0.001(2) 0.003(2)
C5 0.048(3) 0.042(3) 0.049(3) -0.007(2) -0.004(2) 0.003(2)
C6' 0.074(4) 0.066(3) 0.033(3) -0.012(2) 0.008(3) -0.010(3)
C6 0.056(3) 0.042(3) 0.066(3) 0.012(3) -0.006(3) -0.002(3)
C2D 0.074(4) 0.070(4) 0.055(3) -0.020(3) 0.016(3) -0.024(3)
C7 0.055(3) 0.054(3) 0.049(3) 0.016(2) -0.004(3) 0.009(3)

loop_
_atom_type_symbol
_atom_type_description
_atom_type_scat_dispersion_real
_atom_type_scat_dispersion_imag
_atom_type_scat_source
C C 0.0033 0.0016 'International Tables Vol C Tables 4.2.6.8 and 6.1.1.4'
H H 0.0000 0.0000 'International Tables Vol C Tables 4.2.6.8 and 6.1.1.4'
N N 0.0061 0.0033 'International Tables Vol C Tables 4.2.6.8 and 6.1.1.4'
O O 0.0106 0.0060 'International Tables Vol C Tables 4.2.6.8 and 6.1.1.4'
S S 0.1246 0.1234 'International Tables Vol C Tables 4.2.6.8 and 6.1.1.4'
Co Co 0.3494 0.9721 'International Tables Vol C Tables 4.2.6.8 and 6.1.1.4'

loop_
_geom_angle_atom_site_label_1
_geom_angle_atom_site_label_2
_geom_angle_atom_site_label_3
_geom_angle
_geom_angle_site_symmetry_1
_geom_angle_site_symmetry_3
_geom_angle_publ_flag
O15 Co O15 180.0 . 2 ?
O15 Co N1' 92.86(11) . 2 ?
O15 Co N1' 87.14(11) 2 2 ?
O15 Co N1' 87.14(11) . . yes
O15 Co N1' 92.86(11) 2 . ?
N1' Co N1' 180.0 2 . ?
O15 Co O1D 88.76(11) . . yes
O15 Co O1D 91.24(11) 2 . ?
N1' Co O1D 91.56(13) 2 . ?
N1' Co O1D 88.44(13) . . yes
O15 Co O1D 91.24(11) . 2 ?
O15 Co O1D 88.76(11) 2 2 ?
N1' Co O1D 88.44(13) 2 2 ?
N1' Co O1D 91.56(13) . 2 ?
O1D Co O1D 180.0 . 2 ?
O1D S1D C1D 104.5(2) . . ?
O1D S1D C2D 105.2(2) . . ?
C1D S1D C2D 98.0(2) . . ?
C14 O15 Co 129.6(2) . . yes
C2' N1' C5' 110.6(3) . . yes
C2' N1' Co 123.7(3) . . yes
C5' N1' Co 124.7(3) . . ?
C14 N16 C2' 127.2(3) . . yes
S1D O1D Co 125.79(18) . . yes
O15 C14 N16 123.2(4) . . yes
O15 C14 C3 122.5(3) . . yes
N16 C14 C3 114.3(3) . . yes
C4 C3 N2 121.8(3) . . yes
C4 C3 C14 123.6(4) . . yes
N2 C3 C14 114.6(3) . . yes
C4' S3' C2' 89.7(2) . . yes
O2 S1 O1 118.9(2) . . yes
O2 S1 N2 108.6(2) . . yes
O1 S1 N2 108.59(19) . . yes
O2 S1 C9 110.3(2) . . ?
O1 S1 C9 107.6(2) . . ?
N2 S1 C9 101.5(2) . . yes
C3 N2 C13 116.0(4) . . yes
C3 N2 S1 113.8(3) . . yes
C13 N2 S1 116.1(3) . . yes
C4' C5' N1' 116.5(4) . . ?
N1' C2' N16 127.1(4) . . yes
N1' C2' S3' 113.9(3) . . yes
N16 C2' S3' 119.0(3) . . yes
C5' C4' C6' 129.5(4) . . ?
C5' C4' S3' 109.2(3) . . yes
C6' C4' S3' 121.3(3) . . yes
O17 C4 C3 124.6(4) . . yes
O17 C4 C10 117.3(4) . . ?
C3 C4 C10 118.1(4) . . ?
C9 C10 C5 117.5(4) . . ?
C9 C10 C4 123.0(4) . . yes
C5 C10 C4 119.5(4) . . ?
C7 C8 C9 118.3(5) . . ?
C10 C9 C8 122.1(4) . . ?
C10 C9 S1 116.2(3) . . ?
C8 C9 S1 121.8(4) . . ?
C6 C5 C10 121.0(5) . . ?
C5 C6 C7 120.1(5) . . ?
C8 C7 C6 121.0(4) . . ?

loop_
_geom_bond_atom_site_label_1
_geom_bond_atom_site_label_2
_geom_bond_distance
_geom_bond_site_symmetry_2
_geom_bond_publ_flag
Co O15 2.083(3) . yes
Co O15 2.083(3) 2 ?
Co N1' 2.088(3) 2 ?
Co N1' 2.088(3) . yes
Co O1D 2.130(3) . yes
Co O1D 2.130(3) 2 ?
S1D O1D 1.521(3) . yes
S1D C1D 1.770(5) . ?
S1D C2D 1.789(5) . ?
O15 C14 1.248(4) . yes
N1' C2' 1.303(5) . yes
N1' C5' 1.384(5) . ?
N16 C14 1.368(5) . yes
N16 C2' 1.371(5) . yes
C14 C3 1.440(5) . yes
C3 C4 1.394(6) . yes
C3 N2 1.438(5) . yes
S3' C4' 1.729(4) . ?
S3' C2' 1.733(4) . yes
S1 O2 1.423(3) . yes
S1 O1 1.433(3) . yes
S1 N2 1.633(4) . yes
S1 C9 1.749(5) . ?
O17 C4 1.263(5) . yes
N2 C13 1.471(6) . yes
C5' C4' 1.337(6) . ?
C4' C6' 1.502(6) . ?
C4 C10 1.506(6) . ?
C10 C9 1.387(6) . ?
C10 C5 1.392(6) . ?
C8 C7 1.369(7) . ?
C8 C9 1.394(6) . ?
C5 C6 1.373(6) . ?
C6 C7 1.376(7) . ?
